data_2239387
loop_
_publ_author_name
'Rizwana Begum, S.'
'Hema, R.'
'Sumathi, G.'
'Valliappan, R.'
'Srinivasan, N.'

_publ_section_title
;
 9-(2,4-Difluorophenyl)-3,3,6,6-tetramethyl-3,4,5,6,7,9-hexahydro-2<i>H</i>-xanthene-1,8-dione
;
_journal_coeditor_code SU2696
_journal_issue 3
_journal_name_full 'Acta Crystallographica Section E'
_journal_page_first o276
_journal_page_last o277
_journal_paper_doi 10.1107/S1600536814002761
_journal_volume 70
_journal_year 2014
_chemical_formula_iupac 'C23 H24 F2 O3'
_chemical_formula_moiety 'C23 H24 F2 O3'
_chemical_formula_sum 'C23 H24 F2 O3'
_chemical_formula_weight 386.42
_chemical_name_systematic 9-(2,4-Difluorophenyl)-3,3,6,6-tetramethyl-3,4,5,6,7,9-hexahydro-2<i>H</i>-xanthene-1,8-dione
_space_group_crystal_system triclinic
_space_group_IT_number 2
_space_group_name_Hall '-P 1'
_space_group_name_H-M_alt 'P -1'
_symmetry_space_group_name_Hall '-P 1'
_symmetry_space_group_name_H-M 'P -1'
_atom_sites_solution_hydrogens geom
_audit_creation_method SHELXL-2013
_cell_angle_alpha 69.288(2)
_cell_angle_beta 74.895(2)
_cell_angle_gamma 63.406(2)
_cell_formula_units_Z 2
_cell_length_a 9.6810(4)
_cell_length_b 10.4290(4)
_cell_length_c 11.8840(5)
_cell_measurement_reflns_used 8029
_cell_measurement_temperature 293(2)
_cell_measurement_theta_max 30.5
_cell_measurement_theta_min 2.8
_cell_volume 996.03(7)
_computing_cell_refinement 'SAINT (Bruker, 2004)'
_computing_data_collection 'APEX2 (Bruker, 2004)'
_computing_data_reduction 'SAINT and XPREP (Bruker, 2004)'
_computing_molecular_graphics 'ORTEP-3 for Windows (Farrugia, 2012)'
_computing_publication_material 'PLATON (Spek, 2009)'
_computing_structure_refinement 'SHELXL-2013 (Sheldrick, 2008)'
_computing_structure_solution 'SIR92 (Altomare <i>et al.</i>, 1993)'
_diffrn_ambient_temperature 293(2)
_diffrn_measured_fraction_theta_full 0.998
_diffrn_measured_fraction_theta_max 0.982
_diffrn_measurement_device_type 'Bruker Kappa APEXII CCD'
_diffrn_measurement_method '\w and \f scan'
_diffrn_radiation_monochromator graphite
_diffrn_radiation_source 'fine-focus sealed tube'
_diffrn_radiation_type MoK\a
_diffrn_radiation_wavelength 0.71073
_diffrn_reflns_av_R_equivalents 0.0257
_diffrn_reflns_limit_h_max 14
_diffrn_reflns_limit_h_min -9
_diffrn_reflns_limit_k_max 15
_diffrn_reflns_limit_k_min -10
_diffrn_reflns_limit_l_max 17
_diffrn_reflns_limit_l_min -17
_diffrn_reflns_number 23107
_diffrn_reflns_theta_full 25.242
_diffrn_reflns_theta_max 31.870
_diffrn_reflns_theta_min 1.846
_exptl_absorpt_coefficient_mu 0.096
_exptl_absorpt_correction_T_max 0.9810
_exptl_absorpt_correction_T_min 0.9717
_exptl_absorpt_correction_type multi-scan
_exptl_absorpt_process_details '(SADABS; Bruker, 2004)'
_exptl_crystal_colour colourless
_exptl_crystal_density_diffrn 1.288
_exptl_crystal_description block
_exptl_crystal_F_000 408
_exptl_crystal_size_max 0.30
_exptl_crystal_size_mid 0.20
_exptl_crystal_size_min 0.20
_refine_diff_density_max 0.244
_refine_diff_density_min -0.178
_refine_ls_extinction_method none
_refine_ls_goodness_of_fit_ref 1.028
_refine_ls_hydrogen_treatment constr
_refine_ls_matrix_type full
_refine_ls_number_parameters 267
_refine_ls_number_reflns 6738
_refine_ls_number_restraints 0
_refine_ls_restrained_S_all 1.028
_refine_ls_R_factor_all 0.0822
_refine_ls_R_factor_gt 0.0475
_refine_ls_shift/su_max 0.000
_refine_ls_shift/su_mean 0.000
_refine_ls_structure_factor_coef Fsqd
_refine_ls_weighting_details 'w=1/[\s^2^(Fo^2^)+(0.0674P)^2^+0.1104P] where P=(Fo^2^+2Fc^2^)/3'
_refine_ls_weighting_scheme calc
_refine_ls_wR_factor_gt 0.1267
_refine_ls_wR_factor_ref 0.1471
_reflns_number_gt 4248
_reflns_number_total 6738
_reflns_threshold_expression I>2\s(I)
_cod_data_source_file su2696sup1.cif
_cod_data_source_block I
_cod_database_code 2239387
_cod_database_fobs_code 2239387
_shelx_space_group_comment
;
The symmetry employed for this shelxl refinement is uniquely defined
by the following loop, which should always be used as a source of
symmetry information in preference to the above space-group names.
They are only intended as comments.
;
_shelxl_version_number 2.013

loop_
_space_group_symop_operation_xyz
'x, y, z'
'-x, -y, -z'

loop_
_atom_site_type_symbol
_atom_site_label
_atom_site_fract_x
_atom_site_fract_y
_atom_site_fract_z
_atom_site_U_iso_or_equiv
_atom_site_adp_type
_atom_site_calc_flag
_atom_site_occupancy
_atom_site_disorder_assembly
_atom_site_disorder_group
F F1 0.58177(9) 0.33825(10) 0.21213(9) 0.0634(3) Uani d 0.932(3) A 1
F F1' 1.0560(15) 0.0461(17) 0.3554(14) 0.078(5) Uani d 0.068(3) A 2
F F2 0.72300(13) 0.44738(12) 0.50286(9) 0.0828(3) Uani d 1 . .
O O1 0.84119(12) -0.15460(12) 0.39286(9) 0.0627(3) Uani d 1 . .
O O2 0.65242(9) 0.17594(9) 0.02533(7) 0.0434(2) Uani d 1 . .
O O3 1.11867(11) 0.17515(13) 0.07618(10) 0.0686(3) Uani d 1 . .
C C1 0.74840(14) -0.10446(13) 0.32037(11) 0.0420(3) Uani d 1 . .
C C2 0.63396(15) -0.17246(15) 0.33580(11) 0.0473(3) Uani d 1 . .
H H2A 0.6041 -0.2087 0.4218 0.057 Uiso calc 1 . .
H H2B 0.6856 -0.2578 0.3029 0.057 Uiso calc 1 . .
C C3 0.48605(14) -0.06656(14) 0.27502(11) 0.0435(3) Uani d 1 . .
C C4 0.53389(14) 0.00773(14) 0.14367(11) 0.0430(3) Uani d 1 . .
H H4A 0.5750 -0.0643 0.0971 0.052 Uiso calc 1 . .
H H4B 0.4424 0.0891 0.1094 0.052 Uiso calc 1 . .
C C5 0.65262(13) 0.06655(12) 0.13208(10) 0.0373(2) Uani d 1 . .
C C6 0.75128(12) 0.01894(12) 0.21271(10) 0.0371(2) Uani d 1 . .
C C7 0.86725(12) 0.08662(13) 0.19491(10) 0.0381(2) Uani d 1 . .
H H7 0.9692 0.0051 0.2097 0.046 Uiso calc 1 . .
C C8 0.87933(12) 0.17859(13) 0.06498(10) 0.0380(2) Uani d 1 . .
C C9 1.01106(13) 0.22456(14) 0.01719(12) 0.0465(3) Uani d 1 . .
C C10 1.01073(15) 0.32985(16) -0.10760(13) 0.0549(3) Uani d 1 . .
H H10A 1.0736 0.2719 -0.1646 0.066 Uiso calc 1 . .
H H10B 1.0605 0.3935 -0.1099 0.066 Uiso calc 1 . .
C C11 0.85044(15) 0.42923(14) -0.15076(12) 0.0476(3) Uani d 1 . .
C C12 0.76661(16) 0.32723(14) -0.13191(11) 0.0467(3) Uani d 1 . .
H H12A 0.6587 0.3880 -0.1454 0.056 Uiso calc 1 . .
H H12B 0.8143 0.2703 -0.1911 0.056 Uiso calc 1 . .
C C13 0.77272(13) 0.22295(13) -0.00826(10) 0.0386(2) Uani d 1 . .
C C14 0.38365(17) 0.05031(19) 0.34291(15) 0.0644(4) Uani d 1 . .
H H14A 0.4406 0.1052 0.3437 0.097 Uiso calc 1 . .
H H14B 0.3532 0.0020 0.4246 0.097 Uiso calc 1 . .
H H14C 0.2925 0.1174 0.3032 0.097 Uiso calc 1 . .
C C15 0.39565(18) -0.15434(18) 0.27371(14) 0.0616(4) Uani d 1 . .
H H15A 0.3623 -0.1999 0.3555 0.092 Uiso calc 1 . .
H H15B 0.4616 -0.2302 0.2333 0.092 Uiso calc 1 . .
H H15C 0.3064 -0.0880 0.2316 0.092 Uiso calc 1 . .
C C16 0.75801(18) 0.54296(16) -0.07819(15) 0.0622(4) Uani d 1 . .
H H16A 0.6554 0.6002 -0.1024 0.093 Uiso calc 1 . .
H H16B 0.8098 0.6083 -0.0931 0.093 Uiso calc 1 . .
H H16C 0.7506 0.4920 0.0066 0.093 Uiso calc 1 . .
C C17 0.8681(2) 0.51037(19) -0.28546(14) 0.0716(4) Uani d 1 . .
H H17A 0.7671 0.5682 -0.3125 0.107 Uiso calc 1 . .
H H17B 0.9287 0.4387 -0.3308 0.107 Uiso calc 1 . .
H H17C 0.9196 0.5752 -0.2976 0.107 Uiso calc 1 . .
C C18 0.82627(12) 0.18056(13) 0.28097(10) 0.0375(2) Uani d 1 . .
C C19 0.92946(14) 0.15185(14) 0.35771(11) 0.0431(3) Uani d 1 . .
H H19 1.0239 0.0699 0.3589 0.052 Uiso calc 0.932(3) A 1
C C20 0.89720(16) 0.24020(16) 0.43221(12) 0.0514(3) Uani d 1 . .
H H20 0.9683 0.2190 0.4825 0.062 Uiso calc 1 . .
C C21 0.75792(18) 0.35938(16) 0.42986(12) 0.0528(3) Uani d 1 . .
C C22 0.64974(16) 0.39404(15) 0.35770(13) 0.0540(3) Uani d 1 . .
H H22 0.5549 0.4753 0.3580 0.065 Uiso calc 1 . .
C C23 0.68774(14) 0.30316(14) 0.28486(11) 0.0454(3) Uani d 1 . .
H H23 0.6157 0.3255 0.2350 0.054 Uiso calc 0.068(3) A 2

loop_
_atom_site_aniso_label
_atom_site_aniso_U_11
_atom_site_aniso_U_22
_atom_site_aniso_U_33
_atom_site_aniso_U_12
_atom_site_aniso_U_13
_atom_site_aniso_U_23
F1 0.0438(5) 0.0656(6) 0.0797(7) 0.0015(4) -0.0322(4) -0.0315(5)
F1' 0.058(8) 0.079(10) 0.093(11) -0.011(7) -0.035(7) -0.023(8)
F2 0.1159(8) 0.0833(7) 0.0739(6) -0.0448(6) -0.0094(6) -0.0435(5)
O1 0.0698(6) 0.0637(6) 0.0568(6) -0.0285(5) -0.0337(5) 0.0026(5)
O2 0.0467(4) 0.0482(5) 0.0423(4) -0.0277(4) -0.0157(4) -0.0010(4)
O3 0.0419(5) 0.0823(7) 0.0837(7) -0.0312(5) -0.0171(5) -0.0095(6)
C1 0.0434(6) 0.0413(6) 0.0406(6) -0.0136(5) -0.0113(5) -0.0101(5)
C2 0.0513(7) 0.0478(7) 0.0417(6) -0.0244(6) -0.0080(5) -0.0031(5)
C3 0.0430(6) 0.0481(7) 0.0434(6) -0.0237(5) -0.0058(5) -0.0090(5)
C4 0.0473(6) 0.0493(7) 0.0423(6) -0.0274(5) -0.0126(5) -0.0076(5)
C5 0.0407(6) 0.0386(6) 0.0369(6) -0.0189(5) -0.0086(4) -0.0081(5)
C6 0.0359(5) 0.0389(6) 0.0401(6) -0.0151(5) -0.0085(4) -0.0116(5)
C7 0.0308(5) 0.0386(6) 0.0460(6) -0.0105(4) -0.0119(4) -0.0121(5)
C8 0.0329(5) 0.0390(6) 0.0450(6) -0.0139(4) -0.0050(4) -0.0149(5)
C9 0.0343(5) 0.0485(7) 0.0593(8) -0.0164(5) -0.0029(5) -0.0197(6)
C10 0.0447(7) 0.0595(8) 0.0625(8) -0.0281(6) 0.0038(6) -0.0163(7)
C11 0.0523(7) 0.0446(7) 0.0515(7) -0.0272(6) -0.0044(6) -0.0101(6)
C12 0.0575(7) 0.0482(7) 0.0432(7) -0.0290(6) -0.0103(5) -0.0086(5)
C13 0.0394(6) 0.0396(6) 0.0425(6) -0.0192(5) -0.0056(5) -0.0124(5)
C14 0.0524(8) 0.0734(10) 0.0679(9) -0.0223(7) 0.0030(7) -0.0303(8)
C15 0.0641(9) 0.0684(9) 0.0636(9) -0.0449(8) -0.0104(7) -0.0041(7)
C16 0.0664(9) 0.0459(7) 0.0798(10) -0.0208(7) -0.0154(8) -0.0208(7)
C17 0.0896(12) 0.0714(10) 0.0602(9) -0.0517(10) -0.0078(8) 0.0005(8)
C18 0.0352(5) 0.0392(6) 0.0417(6) -0.0159(5) -0.0115(4) -0.0085(5)
C19 0.0396(6) 0.0474(7) 0.0462(6) -0.0201(5) -0.0148(5) -0.0065(5)
C20 0.0622(8) 0.0639(8) 0.0438(7) -0.0379(7) -0.0165(6) -0.0080(6)
C21 0.0731(9) 0.0549(8) 0.0443(7) -0.0352(7) -0.0045(6) -0.0180(6)
C22 0.0556(8) 0.0455(7) 0.0578(8) -0.0127(6) -0.0085(6) -0.0191(6)
C23 0.0411(6) 0.0476(7) 0.0489(7) -0.0130(5) -0.0157(5) -0.0136(5)

loop_
_atom_type_symbol
_atom_type_description
_atom_type_scat_dispersion_real
_atom_type_scat_dispersion_imag
_atom_type_scat_source
C C 0.0033 0.0016 'International Tables Vol C Tables 4.2.6.8 and 6.1.1.4'
H H 0.0000 0.0000 'International Tables Vol C Tables 4.2.6.8 and 6.1.1.4'
F F 0.0171 0.0103 'International Tables Vol C Tables 4.2.6.8 and 6.1.1.4'
O O 0.0106 0.0060 'International Tables Vol C Tables 4.2.6.8 and 6.1.1.4'

loop_
_geom_angle_atom_site_label_1
_geom_angle_atom_site_label_2
_geom_angle_atom_site_label_3
_geom_angle
C5 O2 C13 118.21(8)
O1 C1 C6 120.42(11)
O1 C1 C2 121.07(11)
C6 C1 C2 118.44(9)
C1 C2 C3 114.85(10)
C1 C2 H2A 108.6
C3 C2 H2A 108.6
C1 C2 H2B 108.6
C3 C2 H2B 108.6
H2A C2 H2B 107.5
C14 C3 C15 109.58(11)
C14 C3 C4 110.53(11)
C15 C3 C4 108.14(10)
C14 C3 C2 110.07(11)
C15 C3 C2 110.10(11)
C4 C3 C2 108.39(10)
C5 C4 C3 113.01(9)
C5 C4 H4A 109.0
C3 C4 H4A 109.0
C5 C4 H4B 109.0
C3 C4 H4B 109.0
H4A C4 H4B 107.8
C6 C5 O2 123.04(9)
C6 C5 C4 125.44(10)
O2 C5 C4 111.51(9)
C5 C6 C1 118.82(10)
C5 C6 C7 122.11(10)
C1 C6 C7 119.06(9)
C8 C7 C6 108.90(9)
C8 C7 C18 110.47(9)
C6 C7 C18 113.06(9)
C8 C7 H7 108.1
C6 C7 H7 108.1
C18 C7 H7 108.1
C13 C8 C9 118.38(11)
C13 C8 C7 122.62(10)
C9 C8 C7 118.98(10)
O3 C9 C8 120.69(12)
O3 C9 C10 121.52(11)
C8 C9 C10 117.76(10)
C9 C10 C11 115.71(10)
C9 C10 H10A 108.4
C11 C10 H10A 108.4
C9 C10 H10B 108.4
C11 C10 H10B 108.4
H10A C10 H10B 107.4
C16 C11 C17 109.55(12)
C16 C11 C10 110.27(11)
C17 C11 C10 110.20(12)
C16 C11 C12 110.34(11)
C17 C11 C12 109.15(11)
C10 C11 C12 107.29(10)
C13 C12 C11 112.16(10)
C13 C12 H12A 109.2
C11 C12 H12A 109.2
C13 C12 H12B 109.2
C11 C12 H12B 109.2
H12A C12 H12B 107.9
C8 C13 O2 122.43(10)
C8 C13 C12 125.78(10)
O2 C13 C12 111.79(9)
C3 C14 H14A 109.5
C3 C14 H14B 109.5
H14A C14 H14B 109.5
C3 C14 H14C 109.5
H14A C14 H14C 109.5
H14B C14 H14C 109.5
C3 C15 H15A 109.5
C3 C15 H15B 109.5
H15A C15 H15B 109.5
C3 C15 H15C 109.5
H15A C15 H15C 109.5
H15B C15 H15C 109.5
C11 C16 H16A 109.5
C11 C16 H16B 109.5
H16A C16 H16B 109.5
C11 C16 H16C 109.5
H16A C16 H16C 109.5
H16B C16 H16C 109.5
C11 C17 H17A 109.5
C11 C17 H17B 109.5
H17A C17 H17B 109.5
C11 C17 H17C 109.5
H17A C17 H17C 109.5
H17B C17 H17C 109.5
C23 C18 C19 115.53(11)
C23 C18 C7 122.63(9)
C19 C18 C7 121.79(10)
F1' C19 C20 119.4(6)
F1' C19 C18 118.0(7)
C20 C19 C18 122.57(12)
C20 C19 H19 118.7
C18 C19 H19 118.7
C21 C20 C19 117.98(11)
C21 C20 H20 121.0
C19 C20 H20 121.0
F2 C21 C20 119.12(12)
F2 C21 C22 118.00(13)
C20 C21 C22 122.88(12)
C21 C22 C23 116.87(12)
C21 C22 H22 121.6
C23 C22 H22 121.6
F1 C23 C22 117.04(11)
F1 C23 C18 118.79(11)
C22 C23 C18 124.17(11)
C22 C23 H23 117.9
C18 C23 H23 117.9

loop_
_geom_bond_atom_site_label_1
_geom_bond_atom_site_label_2
_geom_bond_distance
F1 C23 1.3549(13)
F1' C19 1.230(14)
F2 C21 1.3571(15)
O1 C1 1.2193(14)
O2 C5 1.3735(13)
O2 C13 1.3736(13)
O3 C9 1.2193(15)
C1 C6 1.4638(16)
C1 C2 1.5065(17)
C2 C3 1.5332(17)
C2 H2A 0.9700
C2 H2B 0.9700
C3 C14 1.522(2)
C3 C15 1.5292(17)
C3 C4 1.5299(17)
C4 C5 1.4851(15)
C4 H4A 0.9700
C4 H4B 0.9700
C5 C6 1.3389(14)
C6 C7 1.5112(14)
C7 C8 1.5089(16)
C7 C18 1.5207(16)
C7 H7 0.9800
C8 C13 1.3388(15)
C8 C9 1.4684(15)
C9 C10 1.5009(19)
C10 C11 1.5310(19)
C10 H10A 0.9700
C10 H10B 0.9700
C11 C16 1.5239(19)
C11 C17 1.5287(19)
C11 C12 1.5330(16)
C12 C13 1.4843(17)
C12 H12A 0.9700
C12 H12B 0.9700
C14 H14A 0.9600
C14 H14B 0.9600
C14 H14C 0.9600
C15 H15A 0.9600
C15 H15B 0.9600
C15 H15C 0.9600
C16 H16A 0.9600
C16 H16B 0.9600
C16 H16C 0.9600
C17 H17A 0.9600
C17 H17B 0.9600
C17 H17C 0.9600
C18 C23 1.3819(17)
C18 C19 1.3904(14)
C19 C20 1.3804(18)
C19 H19 0.9300
C20 C21 1.363(2)
C20 H20 0.9300
C21 C22 1.3685(19)
C22 C23 1.3730(18)
C22 H22 0.9300
C23 H23 0.9300

loop_
_geom_hbond_atom_site_label_D
_geom_hbond_atom_site_label_H
_geom_hbond_atom_site_label_A
_geom_hbond_site_symmetry_A
_geom_hbond_distance_DH
_geom_hbond_distance_HA
_geom_hbond_distance_DA
_geom_hbond_angle_DHA
C20 H20 O1 2_756 0.93 2.38 3.3075(15) 177

loop_
_geom_torsion_atom_site_label_1
_geom_torsion_atom_site_label_2
_geom_torsion_atom_site_label_3
_geom_torsion_atom_site_label_4
_geom_torsion
O1 C1 C2 C3 155.46(12)
C6 C1 C2 C3 -27.60(16)
C1 C2 C3 C14 -70.82(14)
C1 C2 C3 C15 168.27(11)
C1 C2 C3 C4 50.17(14)
C14 C3 C4 C5 73.46(13)
C15 C3 C4 C5 -166.59(11)
C2 C3 C4 C5 -47.24(14)
C13 O2 C5 C6 9.76(16)
C13 O2 C5 C4 -168.91(10)
C3 C4 C5 C6 23.38(17)
C3 C4 C5 O2 -157.99(10)
O2 C5 C6 C1 -176.36(10)
C4 C5 C6 C1 2.12(18)
O2 C5 C6 C7 2.50(18)
C4 C5 C6 C7 -179.02(11)
O1 C1 C6 C5 176.86(12)
C2 C1 C6 C5 -0.10(17)
O1 C1 C6 C7 -2.04(17)
C2 C1 C6 C7 -179.00(10)
C5 C6 C7 C8 -14.60(15)
C1 C6 C7 C8 164.25(10)
C5 C6 C7 C18 108.58(12)
C1 C6 C7 C18 -72.56(13)
C6 C7 C8 C13 16.67(15)
C18 C7 C8 C13 -108.05(12)
C6 C7 C8 C9 -164.77(10)
C18 C7 C8 C9 70.50(12)
C13 C8 C9 O3 -172.78(12)
C7 C8 C9 O3 8.60(18)
C13 C8 C9 C10 5.27(17)
C7 C8 C9 C10 -173.35(11)
O3 C9 C10 C11 -156.79(13)
C8 C9 C10 C11 25.18(17)
C9 C10 C11 C16 68.74(15)
C9 C10 C11 C17 -170.19(12)
C9 C10 C11 C12 -51.47(15)
C16 C11 C12 C13 -70.88(14)
C17 C11 C12 C13 168.68(12)
C10 C11 C12 C13 49.28(14)
C9 C8 C13 O2 174.81(10)
C7 C8 C13 O2 -6.63(17)
C9 C8 C13 C12 -5.94(18)
C7 C8 C13 C12 172.62(11)
C5 O2 C13 C8 -7.66(16)
C5 O2 C13 C12 173.00(10)
C11 C12 C13 C8 -23.44(18)
C11 C12 C13 O2 155.88(10)
C8 C7 C18 C23 63.24(14)
C6 C7 C18 C23 -59.07(15)
C8 C7 C18 C19 -114.03(11)
C6 C7 C18 C19 123.66(11)
C23 C18 C19 F1' -178.2(9)
C7 C18 C19 F1' -0.8(9)
C23 C18 C19 C20 -0.60(18)
C7 C18 C19 C20 176.85(11)
F1' C19 C20 C21 177.9(9)
C18 C19 C20 C21 0.34(19)
C19 C20 C21 F2 179.57(11)
C19 C20 C21 C22 0.3(2)
F2 C21 C22 C23 -179.89(12)
C20 C21 C22 C23 -0.6(2)
C21 C22 C23 F1 -179.17(12)
C21 C22 C23 C18 0.3(2)
C19 C18 C23 F1 179.75(11)
C7 C18 C23 F1 2.32(18)
C19 C18 C23 C22 0.26(19)
C7 C18 C23 C22 -177.17(12)
